data_7124961
loop_
_publ_author_name
'Krzeszewski, Maciej'
'Swider, Pawe\/l'
'Dobrzycki, \/Lukasz'
'Cyra\'nski, Micha\/l K'
'Danikiewicz, Witold'
'Gryko, Daniel T.'

_publ_section_title
;
 The role of steric hindrance in the intramolecular oxidative aromatic
 coupling of pyrrolo[3,2-b]pyrroles.
;
_journal_issue 77
_journal_name_full 'Chemical communications (Cambridge, England)'
_journal_page_first 11539
_journal_page_last 11542
_journal_paper_doi 10.1039/c6cc05904j
_journal_volume 52
_journal_year 2016
_chemical_formula_sum 'C104 H92 Br8 Cl2 N4 O'
_chemical_formula_weight 2123.99
_space_group_crystal_system triclinic
_space_group_IT_number 2
_space_group_name_Hall '-P 1'
_space_group_name_H-M_alt 'P -1'
_atom_sites_solution_hydrogens geom
_audit_update_record
;
2016-06-25 deposited with the CCDC.
2016-09-05 downloaded from the CCDC.
;
_cell_angle_alpha 95.900(4)
_cell_angle_beta 100.524(4)
_cell_angle_gamma 95.947(4)
_cell_formula_units_Z 1
_cell_length_a 10.9254(12)
_cell_length_b 13.4449(14)
_cell_length_c 15.8457(17)
_cell_measurement_reflns_used 9926
_cell_measurement_temperature 100.(2)
_cell_measurement_theta_max 65.1619
_cell_measurement_theta_min 2.8586
_cell_volume 2258.4(4)
_computing_cell_refinement 'SAINT V8.34A (Bruker AXS Inc., 2013)'
_computing_data_collection 'APEX2 V2013 (Bruker AXS Inc., 2013)'
_computing_data_reduction 'SAINT V8.34A (Bruker AXS Inc., 2013)'
_computing_publication_material 'APEX2 V2013 (Bruker AXS Inc., 2013)'
_computing_structure_refinement 'SHELXL-2014/7 (Sheldrick, 2014)'
_computing_structure_solution 'SHELXS-97 (Sheldrick, 2008)'
_diffrn_ambient_temperature 100.(2)
_diffrn_detector_area_resol_mean 10.4167
_diffrn_measured_fraction_theta_full 0.995
_diffrn_measured_fraction_theta_max 0.995
_diffrn_measurement_device_type 'Bruker D8 VENTURE PHOTON 100 CMOS'
_diffrn_measurement_method 'omega and phi scans'
_diffrn_radiation_monochromator mirror
_diffrn_radiation_type CuK\a
_diffrn_radiation_wavelength 1.54178
_diffrn_reflns_av_R_equivalents 0.0686
_diffrn_reflns_av_unetI/netI 0.0503
_diffrn_reflns_limit_h_max 12
_diffrn_reflns_limit_h_min -12
_diffrn_reflns_limit_k_max 15
_diffrn_reflns_limit_k_min -15
_diffrn_reflns_limit_l_max 18
_diffrn_reflns_limit_l_min -18
_diffrn_reflns_number 33604
_diffrn_reflns_theta_full 65.30
_diffrn_reflns_theta_max 65.30
_diffrn_reflns_theta_min 2.86
_diffrn_source 'INCOATEC I\mS micro--focus source'
_exptl_absorpt_coefficient_mu 5.193
_exptl_absorpt_correction_T_max 0.77
_exptl_absorpt_correction_T_min 0.60
_exptl_absorpt_correction_type multi-scan
_exptl_absorpt_process_details 'SADABS V2014/5 (Bruker AXS Inc.)'
_exptl_crystal_colour orange
_exptl_crystal_density_diffrn 1.562
_exptl_crystal_density_method 'not measured'
_exptl_crystal_description prism
_exptl_crystal_F_000 1066
_exptl_crystal_size_max 0.281
_exptl_crystal_size_mid 0.104
_exptl_crystal_size_min 0.054
_refine_diff_density_max 1.214
_refine_diff_density_min -0.476
_refine_ls_extinction_method none
_refine_ls_goodness_of_fit_ref 1.045
_refine_ls_hydrogen_treatment constr
_refine_ls_matrix_type full
_refine_ls_number_parameters 656
_refine_ls_number_reflns 7712
_refine_ls_number_restraints 98
_refine_ls_restrained_S_all 1.056
_refine_ls_R_factor_all 0.0719
_refine_ls_R_factor_gt 0.0538
_refine_ls_shift/su_max 0.001
_refine_ls_shift/su_mean 0.000
_refine_ls_structure_factor_coef Fsqd
_refine_ls_weighting_details 'w=1/[\s^2^(Fo^2^)+(0.0725P)^2^+3.3450P] where P=(Fo^2^+2Fc^2^)/3'
_refine_ls_weighting_scheme calc
_refine_ls_wR_factor_gt 0.1334
_refine_ls_wR_factor_ref 0.1469
_reflns_number_gt 5942
_reflns_number_total 7712
_reflns_threshold_expression 'I > 2\s(I)'
_cod_data_source_file c6cc05904j2.cif
_cod_data_source_block 6e
_cod_database_code 7124961

loop_
_space_group_symop_operation_xyz
'x, y, z'
'-x, -y, -z'

loop_
_atom_site_type_symbol
_atom_site_label
_atom_site_fract_x
_atom_site_fract_y
_atom_site_fract_z
_atom_site_U_iso_or_equiv
_atom_site_adp_type
_atom_site_calc_flag
_atom_site_refinement_flags_adp
_atom_site_refinement_flags_occupancy
_atom_site_refinement_flags_posn
_atom_site_occupancy
_atom_site_disorder_assembly
_atom_site_disorder_group
N N1 0.8010(4) 1.0200(3) 0.2606(3) 0.0416(9) Uani d . . . 1.0 . .
C C2 0.8118(4) 1.0615(3) 0.3444(3) 0.0417(10) Uani d . . . 1.0 . .
C C3 0.7919(4) 0.9889(3) 0.3990(3) 0.0425(11) Uani d . . . 1.0 . .
H H3 0.7942 0.9996 0.4594 0.051 Uiso calc U . R 1.0 . .
C C4 0.7682(5) 0.8974(3) 0.3458(3) 0.0440(11) Uani d . . . 1.0 . .
N N5 0.7394(4) 0.7969(3) 0.3457(3) 0.0442(9) Uani d . . . 1.0 . .
C C7 0.7490(5) 0.8333(4) 0.2043(3) 0.0480(12) Uani d . . . 1.0 . .
H H7 0.7465 0.8285 0.1437 0.058 Uiso calc U . R 1.0 A 1
C C8 0.7725(5) 0.9163(3) 0.2588(3) 0.0437(11) Uani d . . . 1.0 . .
Br Br54 0.44412(6) 0.82117(5) 0.25386(5) 0.0705(2) Uani d . P D 0.9676(16) B 1
Br Br55 0.28582(7) 0.44296(5) 0.05748(4) 0.0692(2) Uani d . P D 0.9676(16) B 1
C C6A 0.7269(5) 0.7470(3) 0.2557(3) 0.0473(12) Uani d . P D 0.9676(16) B 1
C C9A 0.6085(6) 0.6786(5) 0.2151(3) 0.0470(12) Uani d . P D 0.9676(16) B 1
C C10A 0.4865(6) 0.6973(4) 0.2067(3) 0.0501(13) Uani d . P D 0.9676(16) B 1
C C11A 0.3900(8) 0.6257(4) 0.1614(5) 0.0552(14) Uani d . P D 0.9676(16) B 1
H H11A 0.305 0.6377 0.1573 0.066 Uiso calc U P R 0.9676(16) B 1
C C12A 0.4188(6) 0.5372(4) 0.1223(3) 0.0513(13) Uani d . P D 0.9676(16) B 1
C C13A 0.5416(6) 0.5165(4) 0.1275(3) 0.0513(13) Uani d . P D 0.9676(16) B 1
H H13A 0.5597 0.4555 0.0993 0.062 Uiso calc U P R 0.9676(16) B 1
C C14A 0.6377(6) 0.5877(3) 0.1752(3) 0.0474(12) Uani d . P D 0.9676(16) B 1
C C15A 0.7730(6) 0.5864(4) 0.1935(4) 0.0508(13) Uani d . P D 0.9676(16) B 1
C C16A 0.8471(8) 0.5149(5) 0.1694(4) 0.0575(18) Uani d . P D 0.9676(16) B 1
H H16A 0.8107 0.4544 0.1333 0.069 Uiso calc U P R 0.9676(16) B 1
C C17A 0.9755(7) 0.5342(5) 0.1994(4) 0.0659(17) Uani d . P D 0.9676(16) B 1
H H17A 1.0272 0.4855 0.184 0.079 Uiso calc U P R 0.9676(16) B 1
C C18A 1.0307(6) 0.6225(5) 0.2512(4) 0.0627(15) Uani d . P D 0.9676(16) B 1
H H18A 1.119 0.6331 0.271 0.069(19) Uiso calc . P R 0.9676(16) B 1
C C19A 0.9579(6) 0.6957(4) 0.2746(4) 0.0523(13) Uani d . P D 0.9676(16) B 1
H H19A 0.9951 0.7571 0.3092 0.063 Uiso calc U P R 0.9676(16) B 1
C C20A 0.8311(5) 0.6762(3) 0.2459(3) 0.0469(12) Uani d . P D 0.9676(16) B 1
Br Br64 0.9995(14) 0.7776(10) 0.3150(7) 0.053(5) Uiso d . P D 0.0324(16) B 2
Br Br65 0.936(2) 0.3765(12) 0.1342(12) 0.081(7) Uiso d U P D 0.0324(16) B 2
C C6B 0.7269(5) 0.7470(3) 0.2557(3) 0.0473(12) Uani d . P D 0.0324(16) B 2
C C9B 0.7863(15) 0.6581(9) 0.2281(6) 0.082(13) Uiso d U P D 0.0324(16) B 2
C C10B 0.9134(15) 0.6575(10) 0.2494(6) 0.082(12) Uiso d U P D 0.0324(16) B 2
C C11B 0.961(2) 0.5724(12) 0.2216(8) 0.081(13) Uiso d U P D 0.0324(16) B 2
H H11B 1.0485 0.567 0.2341 0.097 Uiso calc U P R 0.0324(16) B 2
C C12B 0.875(2) 0.4950(12) 0.1741(9) 0.07(10) Uiso d . P D 0.0324(16) B 2
C C13B 0.746(2) 0.4943(12) 0.1518(9) 0.04(3) Uiso d . P D 0.0324(16) B 2
H H13B 0.6925 0.4378 0.1189 0.046 Uiso calc U P R 0.0324(16) B 2
C C14B 0.6983(17) 0.5807(10) 0.1804(7) 0.078(13) Uiso d U P D 0.0324(16) B 2
C C15B 0.5738(16) 0.6118(12) 0.1724(8) 0.10(9) Uiso d . P D 0.0324(16) B 2
C C16B 0.457(2) 0.5631(19) 0.1319(11) 0.082(13) Uiso d U P D 0.0324(16) B 2
H H16B 0.4473 0.4968 0.1022 0.099 Uiso calc U P R 0.0324(16) B 2
C C17B 0.353(2) 0.614(2) 0.1357(13) 0.11(17) Uiso d . P D 0.0324(16) B 2
H H17B 0.2722 0.5813 0.1082 0.137 Uiso calc U P R 0.0324(16) B 2
C C18B 0.3644(19) 0.710(2) 0.1786(12) 0.085(12) Uiso d U P D 0.0324(16) B 2
H H18B 0.2916 0.7428 0.18 0.102 Uiso calc U P R 0.0324(16) B 2
C C19B 0.4814(18) 0.7600(18) 0.2195(10) 0.04(3) Uiso d . P D 0.0324(16) B 2
H H19B 0.4899 0.8263 0.249 0.045 Uiso calc U P R 0.0324(16) B 2
C C20B 0.5835(13) 0.7105(12) 0.2159(6) 0.07(9) Uiso d . P D 0.0324(16) B 2
C C21 0.8393(5) 1.1709(3) 0.3700(3) 0.0432(11) Uani d . . . 1.0 . .
C C22 0.9380(5) 1.2073(4) 0.4393(4) 0.0520(12) Uani d . . . 1.0 . .
H H22 0.9813 1.1612 0.4713 0.062 Uiso calc U . R 1.0 . .
C C23 0.9730(5) 1.3093(4) 0.4616(4) 0.0589(14) Uani d . . . 1.0 . .
H H23 1.0401 1.3336 0.5087 0.071 Uiso calc U . R 1.0 . .
C C24 0.9094(5) 1.3765(4) 0.4147(4) 0.0550(13) Uani d . . . 1.0 . .
H H24 0.9344 1.4469 0.4291 0.066 Uiso calc U . R 1.0 . .
C C25 0.8105(5) 1.3416(4) 0.3476(3) 0.0483(12) Uani d . . . 1.0 . .
H H25 0.7677 1.3886 0.3165 0.058 Uiso calc U . R 1.0 . .
C C26 0.7720(5) 1.2395(3) 0.3244(3) 0.0429(10) Uani d . . . 1.0 . .
C C27 0.6569(5) 1.2059(3) 0.2570(3) 0.0425(11) Uani d . . . 1.0 . .
C C28 0.6438(5) 1.2355(3) 0.1750(3) 0.0444(11) Uani d . . . 1.0 . .
H H28 0.7106 1.2761 0.1593 0.053 Uiso calc U . R 1.0 . .
C C29 0.5334(5) 1.2057(4) 0.1162(3) 0.0500(12) Uani d . . . 1.0 . .
C C30 0.4319(5) 1.1484(3) 0.1364(3) 0.0495(12) Uani d . . . 1.0 . .
H H30 0.3558 1.1297 0.0954 0.059 Uiso calc U . R 1.0 . .
C C31 0.4464(5) 1.1197(3) 0.2184(4) 0.0490(12) Uani d . . . 1.0 . .
C C32 0.5567(5) 1.1463(3) 0.2787(3) 0.0429(11) Uani d . . . 1.0 . .
H H32 0.5646 1.1245 0.3344 0.052 Uiso calc U . R 1.0 . .
C C33 0.9545(5) 1.1239(4) 0.2037(3) 0.0521(12) Uani d . . . 1.0 . .
H H33 1.0075 1.1355 0.2593 0.063 Uiso calc U . R 1.0 . .
C C34 0.9896(5) 1.1668(4) 0.1343(4) 0.0555(13) Uani d . . . 1.0 . .
H H34 1.067 1.2094 0.1436 0.067 Uiso calc U . R 1.0 . .
C C35 0.9156(5) 1.1496(3) 0.0515(3) 0.0458(11) Uani d . . . 1.0 . .
C C36 0.8030(5) 1.0866(3) 0.0396(3) 0.0444(11) Uani d . . . 1.0 . .
H H36 0.7517 1.0717 -0.0165 0.053 Uiso calc U . R 1.0 . .
C C37 0.7644(5) 1.0449(3) 0.1087(3) 0.0424(11) Uani d . . . 1.0 . .
H H37 0.6861 1.0036 0.1002 0.051 Uiso calc U . R 1.0 . .
C C38 0.8408(5) 1.0641(3) 0.1897(3) 0.0435(11) Uani d . . . 1.0 . .
C C40A 0.9567(6) 1.2015(4) -0.0215(4) 0.0553(13) Uani d . P D 0.726(16) C 1
C C41A 1.0940(9) 1.2003(7) -0.0182(7) 0.063(3) Uani d . P D 0.726(16) C 1
H H41A 1.1401 1.2248 0.0405 0.095 Uiso calc U P R 0.726(16) C 1
H H41B 1.1216 1.244 -0.0588 0.095 Uiso calc U P R 0.726(16) C 1
H H41C 1.1104 1.1313 -0.0343 0.095 Uiso calc U P R 0.726(16) C 1
C C42A 0.9344(8) 1.3149(5) -0.0045(6) 0.054(2) Uani d . P D 0.726(16) C 1
H H42A 0.9786 1.3435 0.0538 0.082 Uiso calc U P R 0.726(16) C 1
H H42B 0.8444 1.3189 -0.0095 0.082 Uiso calc U P R 0.726(16) C 1
H H42C 0.9664 1.3528 -0.0472 0.082 Uiso calc U P R 0.726(16) C 1
C C43A 0.8822(13) 1.1588(10) -0.1102(5) 0.086(4) Uani d U P D 0.726(16) C 1
H H43A 0.9161 1.1929 -0.1543 0.129 Uiso calc U P R 0.726(16) C 1
H H43B 0.7941 1.1693 -0.1136 0.129 Uiso calc U P R 0.726(16) C 1
H H43C 0.8882 1.0865 -0.1203 0.129 Uiso calc U P R 0.726(16) C 1
C C40B 0.9567(6) 1.2015(4) -0.0215(4) 0.0553(13) Uani d . P D 0.274(16) C 2
C C41B 1.0858(16) 1.255(2) -0.0052(16) 0.091(11) Uani d U P D 0.274(16) C 2
H H41D 1.09 1.3187 0.0321 0.137 Uiso calc U P R 0.274(16) C 2
H H41E 1.1082 1.2693 -0.0604 0.137 Uiso calc U P R 0.274(16) C 2
H H41F 1.1447 1.213 0.0232 0.137 Uiso calc U P R 0.274(16) C 2
C C42B 0.858(2) 1.270(2) -0.059(2) 0.111(13) Uani d U P D 0.274(16) C 2
H H42D 0.7829 1.2581 -0.0338 0.166 Uiso calc U P R 0.274(16) C 2
H H42E 0.8351 1.2527 -0.122 0.166 Uiso calc U P R 0.274(16) C 2
H H42F 0.8937 1.3405 -0.0447 0.166 Uiso calc U P R 0.274(16) C 2
C C43B 0.950(3) 1.1158(14) -0.0958(15) 0.084(10) Uani d U P D 0.274(16) C 2
H H43D 0.9521 1.1448 -0.1499 0.127 Uiso calc U P R 0.274(16) C 2
H H43E 0.872 1.0703 -0.102 0.127 Uiso calc U P R 0.274(16) C 2
H H43F 1.0219 1.0782 -0.0826 0.127 Uiso calc U P R 0.274(16) C 2
C C44 0.7033(5) 0.6403(4) 0.4077(3) 0.0489(12) Uani d . . . 1.0 . .
H H44 0.6986 0.6028 0.3528 0.059 Uiso calc U . R 1.0 . .
C C45 0.6895(5) 0.5906(4) 0.4785(3) 0.0488(12) Uani d . . . 1.0 . .
H H45 0.6762 0.5191 0.4711 0.059 Uiso calc U . R 1.0 . .
C C46 0.6945(5) 0.6417(4) 0.5591(3) 0.0479(12) Uani d . . . 1.0 . .
C C47 0.7178(6) 0.7462(4) 0.5675(4) 0.0560(13) Uani d . . . 1.0 . .
H H47 0.7237 0.7836 0.6226 0.067 Uiso calc U . R 1.0 . .
C C48 0.7325(6) 0.7972(4) 0.4982(3) 0.0532(13) Uani d . . . 1.0 . .
H H48 0.7486 0.8687 0.5063 0.064 Uiso calc U . R 1.0 . .
C C49 0.7242(5) 0.7455(3) 0.4171(3) 0.0435(11) Uani d . . . 1.0 . .
C C50 0.6799(5) 0.5893(4) 0.6390(3) 0.0513(12) Uani d . . . 1.0 . .
C C51 0.6728(6) 0.4752(4) 0.6197(4) 0.0668(16) Uani d . . . 1.0 . .
H H51A 0.5987 0.4497 0.5748 0.1 Uiso calc U . R 1.0 . .
H H51B 0.6666 0.4444 0.6724 0.1 Uiso calc U . R 1.0 . .
H H51C 0.7484 0.4582 0.5994 0.1 Uiso calc U . R 1.0 . .
C C52 0.5583(6) 0.6137(4) 0.6680(4) 0.0582(14) Uani d . . . 1.0 . .
H H52A 0.5641 0.6863 0.6854 0.087 Uiso calc U . R 1.0 . .
H H52B 0.5465 0.5774 0.717 0.087 Uiso calc U . R 1.0 . .
H H52C 0.4869 0.5928 0.6199 0.087 Uiso calc U . R 1.0 . .
C C53 0.7908(6) 0.6284(6) 0.7134(4) 0.0778(19) Uani d . . . 1.0 . .
H H53A 0.8693 0.6143 0.6957 0.117 Uiso calc U . R 1.0 . .
H H53B 0.7812 0.5946 0.7642 0.117 Uiso calc U . R 1.0 . .
H H53C 0.7927 0.7012 0.7279 0.117 Uiso calc U . R 1.0 . .
Br Br56 0.52029(7) 1.24075(5) 0.00158(4) 0.0657(2) Uani d . . . 1.0 . .
Br Br57 0.30704(5) 1.05048(4) 0.25439(4) 0.05441(18) Uani d . . . 1.0 . .
Cl Cl1 1.09820(13) 0.96685(11) 0.36272(9) 0.0607(3) Uani d . . . 1.0 . .
O O1S 0.4405(12) 0.8813(8) 0.5228(7) 0.090(3) Uani d . P D 0.5 D -1
C C1S 0.2567(11) 0.7730(7) 0.4152(8) 0.057(3) Uani d . P . 0.5 D -1
H H1S1 0.1998 0.8099 0.444 0.085 Uiso calc U P R 0.5 D -1
H H1S2 0.2205 0.7023 0.3992 0.085 Uiso calc U P R 0.5 D -1
H H1S3 0.2686 0.803 0.363 0.085 Uiso calc U P R 0.5 D -1
C C2S 0.3876(18) 0.7793(11) 0.4788(11) 0.093(5) Uani d . P . 0.5 D -1
H H2S1 0.3781 0.7342 0.5235 0.112 Uiso calc U P R 0.5 D -1
H H2S2 0.4485 0.7533 0.4456 0.112 Uiso calc U P R 0.5 D -1
C C3S 0.473(2) 0.959(2) 0.4697(14) 0.054(4) Uani d . P D 0.5 D -1
H H3S1 0.3941 0.9757 0.4352 0.065 Uiso calc U P R 0.5 D -1
H H3S2 0.5224 0.9309 0.4287 0.065 Uiso calc U P R 0.5 D -1
C C4S 0.547(3) 1.057(2) 0.522(2) 0.107(11) Uani d U P D 0.5 D -1
H H4S1 0.4947 1.09 0.5568 0.16 Uiso calc U P R 0.5 D -1
H H4S2 0.5731 1.1021 0.4817 0.16 Uiso calc U P R 0.5 D -1
H H4S3 0.6222 1.0404 0.5596 0.16 Uiso calc U P R 0.5 D -1

loop_
_atom_site_aniso_label
_atom_site_aniso_U_11
_atom_site_aniso_U_22
_atom_site_aniso_U_33
_atom_site_aniso_U_12
_atom_site_aniso_U_13
_atom_site_aniso_U_23
N1 0.046(2) 0.0320(18) 0.047(2) -0.0020(16) 0.0111(18) 0.0084(16)
C2 0.038(3) 0.035(2) 0.051(3) -0.0028(19) 0.006(2) 0.009(2)
C3 0.044(3) 0.036(2) 0.045(3) -0.0045(19) 0.005(2) 0.0088(19)
C4 0.044(3) 0.038(2) 0.049(3) -0.001(2) 0.008(2) 0.010(2)
N5 0.053(2) 0.035(2) 0.042(2) -0.0034(17) 0.0058(18) 0.0075(16)
C7 0.060(3) 0.040(3) 0.044(3) 0.001(2) 0.009(2) 0.011(2)
C8 0.047(3) 0.036(2) 0.047(3) -0.001(2) 0.008(2) 0.009(2)
Br54 0.0596(4) 0.0584(4) 0.0844(5) 0.0075(3) 0.0041(3) -0.0164(3)
Br55 0.0839(5) 0.0601(4) 0.0541(4) -0.0287(3) 0.0136(3) -0.0002(3)
C6A 0.066(3) 0.033(2) 0.043(3) 0.000(2) 0.011(2) 0.010(2)
C9A 0.063(4) 0.032(3) 0.043(3) -0.005(3) 0.007(2) 0.008(2)
C10A 0.062(4) 0.039(3) 0.045(3) -0.001(2) 0.004(2) 0.004(2)
C11A 0.064(4) 0.055(4) 0.045(3) 0.000(3) 0.009(3) 0.013(3)
C12A 0.070(4) 0.044(3) 0.036(3) -0.015(3) 0.009(2) 0.008(2)
C13A 0.079(4) 0.029(2) 0.047(3) -0.007(2) 0.018(3) 0.010(2)
C14A 0.070(4) 0.030(2) 0.044(3) 0.001(2) 0.016(3) 0.013(2)
C15A 0.068(4) 0.036(3) 0.052(3) 0.005(2) 0.016(3) 0.017(2)
C16A 0.086(5) 0.037(3) 0.058(4) 0.014(4) 0.025(3) 0.018(3)
C17A 0.090(5) 0.050(3) 0.070(4) 0.028(3) 0.025(4) 0.024(3)
C18A 0.067(4) 0.065(4) 0.061(4) 0.014(3) 0.013(3) 0.026(3)
C19A 0.063(4) 0.046(3) 0.048(3) 0.006(3) 0.007(3) 0.012(2)
C20A 0.067(4) 0.033(2) 0.044(3) 0.005(2) 0.014(2) 0.014(2)
C6B 0.066(3) 0.033(2) 0.043(3) 0.000(2) 0.011(2) 0.010(2)
C21 0.044(3) 0.034(2) 0.049(3) -0.0071(19) 0.008(2) 0.007(2)
C22 0.047(3) 0.043(3) 0.061(3) -0.004(2) 0.000(2) 0.012(2)
C23 0.051(3) 0.047(3) 0.066(4) -0.016(2) -0.005(3) 0.001(2)
C24 0.054(3) 0.039(3) 0.067(3) -0.011(2) 0.007(3) 0.004(2)
C25 0.049(3) 0.038(2) 0.056(3) -0.003(2) 0.009(2) 0.008(2)
C26 0.042(3) 0.039(2) 0.046(3) -0.004(2) 0.010(2) 0.007(2)
C27 0.048(3) 0.028(2) 0.049(3) -0.0012(19) 0.007(2) 0.0028(19)
C28 0.051(3) 0.028(2) 0.052(3) 0.0002(19) 0.005(2) 0.0058(19)
C29 0.064(3) 0.038(2) 0.046(3) 0.008(2) 0.003(2) 0.008(2)
C30 0.053(3) 0.033(2) 0.054(3) 0.003(2) -0.003(2) -0.004(2)
C31 0.049(3) 0.034(2) 0.059(3) -0.004(2) 0.009(2) -0.001(2)
C32 0.045(3) 0.036(2) 0.045(3) -0.002(2) 0.006(2) 0.0046(19)
C33 0.050(3) 0.056(3) 0.047(3) -0.006(2) 0.006(2) 0.010(2)
C34 0.046(3) 0.060(3) 0.056(3) -0.015(2) 0.008(2) 0.011(2)
C35 0.053(3) 0.033(2) 0.053(3) -0.002(2) 0.017(2) 0.008(2)
C36 0.052(3) 0.031(2) 0.047(3) -0.004(2) 0.007(2) 0.0019(19)
C37 0.043(3) 0.029(2) 0.053(3) -0.0073(18) 0.009(2) 0.0066(19)
C38 0.048(3) 0.034(2) 0.050(3) 0.000(2) 0.011(2) 0.011(2)
C40A 0.063(3) 0.048(3) 0.055(3) -0.009(2) 0.014(3) 0.014(2)
C41A 0.082(6) 0.035(4) 0.078(6) -0.004(4) 0.042(5) 0.003(4)
C42A 0.057(5) 0.047(4) 0.062(5) 0.007(3) 0.010(4) 0.020(3)
C43A 0.099(8) 0.095(7) 0.048(5) -0.046(6) -0.003(5) 0.019(5)
C40B 0.063(3) 0.048(3) 0.055(3) -0.009(2) 0.014(3) 0.014(2)
C41B 0.11(2) 0.10(2) 0.052(14) -0.064(18) 0.028(14) 0.008(15)
C42B 0.11(2) 0.14(2) 0.12(2) 0.031(18) 0.064(18) 0.08(2)
C43B 0.079(19) 0.101(19) 0.058(14) -0.040(14) -0.009(13) 0.029(14)
C44 0.055(3) 0.040(3) 0.047(3) -0.007(2) 0.004(2) 0.008(2)
C45 0.052(3) 0.039(2) 0.053(3) -0.007(2) 0.004(2) 0.013(2)
C46 0.046(3) 0.046(3) 0.052(3) -0.002(2) 0.007(2) 0.019(2)
C47 0.072(4) 0.047(3) 0.048(3) 0.000(3) 0.013(3) 0.010(2)
C48 0.071(4) 0.034(2) 0.053(3) -0.002(2) 0.012(3) 0.007(2)
C49 0.048(3) 0.038(2) 0.044(3) 0.000(2) 0.007(2) 0.010(2)
C50 0.051(3) 0.053(3) 0.051(3) 0.000(2) 0.008(2) 0.019(2)
C51 0.081(4) 0.059(3) 0.073(4) 0.019(3) 0.027(3) 0.032(3)
C52 0.069(4) 0.045(3) 0.061(3) -0.002(3) 0.018(3) 0.008(2)
C53 0.064(4) 0.109(5) 0.057(4) -0.007(4) 0.000(3) 0.035(4)
Br56 0.0874(5) 0.0563(3) 0.0494(3) 0.0074(3) 0.0003(3) 0.0133(3)
Br57 0.0438(3) 0.0433(3) 0.0694(4) -0.0074(2) 0.0046(3) -0.0001(2)
Cl1 0.0509(8) 0.0676(8) 0.0599(8) -0.0039(6) 0.0083(6) 0.0069(6)
O1S 0.113(9) 0.072(6) 0.089(7) 0.009(6) 0.033(6) 0.007(5)
C1S 0.068(7) 0.028(4) 0.093(8) 0.017(5) 0.047(7) 0.024(5)
C2S 0.135(15) 0.067(8) 0.083(10) 0.007(9) 0.039(10) 0.002(7)
C3S 0.044(7) 0.065(10) 0.050(8) -0.008(7) 0.008(6) 0.011(6)
C4S 0.132(19) 0.071(14) 0.127(17) -0.002(12) 0.063(13) 0.007(11)

loop_
_atom_type_symbol
_atom_type_description
_atom_type_scat_dispersion_real
_atom_type_scat_dispersion_imag
_atom_type_scat_source
C C 0.0181 0.0091 'International Tables Vol C Tables 4.2.6.8 and 6.1.1.4'
H H 0.0000 0.0000 'International Tables Vol C Tables 4.2.6.8 and 6.1.1.4'
N N 0.0311 0.0180 'International Tables Vol C Tables 4.2.6.8 and 6.1.1.4'
O O 0.0492 0.0322 'International Tables Vol C Tables 4.2.6.8 and 6.1.1.4'
Cl Cl 0.3639 0.7018 'International Tables Vol C Tables 4.2.6.8 and 6.1.1.4'
Br Br -0.6763 1.2805 'International Tables Vol C Tables 4.2.6.8 and 6.1.1.4'

loop_
_geom_angle_atom_site_label_1
_geom_angle_atom_site_label_2
_geom_angle_atom_site_label_3
_geom_angle
C2 N1 C8 106.8(4)
C2 N1 C38 129.2(4)
C8 N1 C38 122.2(4)
N1 C2 C3 112.1(4)
N1 C2 C21 121.7(4)
C3 C2 C21 126.2(4)
C4 C3 C2 105.2(4)
C4 C3 H3 127.4
C2 C3 H3 127.4
N5 C4 C3 142.9(5)
N5 C4 C8 108.4(4)
C3 C4 C8 108.7(4)
C4 N5 C49 127.4(4)
C4 N5 C6A 108.2(4)
C49 N5 C6A 124.4(4)
C4 N5 C6B 108.2(4)
C49 N5 C6B 124.4(4)
C8 C7 C6B 107.2(4)
C8 C7 C6A 107.2(4)
C8 C7 H7 126.4
C6A C7 H7 126.4
C7 C8 N1 140.6(5)
C7 C8 C4 112.3(4)
N1 C8 C4 107.1(4)
N5 C6A C9A 118.8(4)
N5 C6A C7 103.9(4)
C9A C6A C7 111.8(4)
N5 C6A C20A 112.9(4)
C9A C6A C20A 102.1(4)
C7 C6A C20A 107.1(4)
C10A C9A C14A 120.2(5)
C10A C9A C6A 129.3(6)
C14A C9A C6A 110.2(6)
C9A C10A C11A 120.4(5)
C9A C10A Br54 121.5(4)
C11A C10A Br54 118.1(5)
C12A C11A C10A 119.2(6)
C12A C11A H11A 120.4
C10A C11A H11A 120.4
C11A C12A C13A 122.1(6)
C11A C12A Br55 118.4(5)
C13A C12A Br55 119.5(4)
C12A C13A C14A 118.2(5)
C12A C13A H13A 120.9
C14A C13A H13A 120.9
C13A C14A C9A 119.8(6)
C13A C14A C15A 130.7(5)
C9A C14A C15A 109.5(5)
C16A C15A C20A 119.0(6)
C16A C15A C14A 131.6(5)
C20A C15A C14A 109.4(5)
C17A C16A C15A 118.2(6)
C17A C16A H16A 120.9
C15A C16A H16A 120.9
C18A C17A C16A 121.9(6)
C18A C17A H17A 119.1
C16A C17A H17A 119.1
C17A C18A C19A 120.6(6)
C17A C18A H18A 119.7
C19A C18A H18A 119.7
C20A C19A C18A 117.6(5)
C20A C19A H19A 121.2
C18A C19A H19A 121.2
C19A C20A C15A 122.7(5)
C19A C20A C6A 129.1(5)
C15A C20A C6A 108.0(5)
C9B C6B N5 126.6(4)
C9B C6B C7 112.4(4)
N5 C6B C7 103.9(4)
C9B C6B C20B 101.4(8)
N5 C6B C20B 109.6(5)
C7 C6B C20B 99.8(5)
C10B C9B C14B 126.9(10)
C10B C9B C6B 121.1(11)
C14B C9B C6B 112.0(10)
C9B C10B C11B 117.6(11)
C9B C10B Br64 113.6(10)
C11B C10B Br64 128.7(11)
C10B C11B C12B 116.1(13)
C10B C11B H11B 121.9
C12B C11B H11B 121.9
C11B C12B C13B 127.0(12)
C11B C12B Br65 117.8(12)
C13B C12B Br65 115.1(11)
C14B C13B C12B 116.3(12)
C14B C13B H13B 121.8
C12B C13B H13B 121.8
C13B C14B C9B 116.0(11)
C13B C14B C15B 134.6(12)
C9B C14B C15B 109.4(10)
C16B C15B C20B 119.2(12)
C16B C15B C14B 131.9(13)
C20B C15B C14B 109.0(10)
C17B C16B C15B 118.2(14)
C17B C16B H16B 120.9
C15B C16B H16B 120.9
C18B C17B C16B 121.9(14)
C18B C17B H17B 119.1
C16B C17B H17B 119.1
C17B C18B C19B 120.6(14)
C17B C18B H18B 119.7
C19B C18B H18B 119.7
C20B C19B C18B 117.8(13)
C20B C19B H19B 121.1
C18B C19B H19B 121.1
C19B C20B C15B 122.4(11)
C19B C20B C6B 129.4(12)
C15B C20B C6B 108.2(9)
C22 C21 C26 119.6(4)
C22 C21 C2 118.6(4)
C26 C21 C2 121.7(4)
C23 C22 C21 120.6(5)
C23 C22 H22 119.7
C21 C22 H22 119.7
C22 C23 C24 119.6(5)
C22 C23 H23 120.2
C24 C23 H23 120.2
C25 C24 C23 120.3(5)
C25 C24 H24 119.8
C23 C24 H24 119.8
C24 C25 C26 121.4(5)
C24 C25 H25 119.3
C26 C25 H25 119.3
C25 C26 C21 118.4(5)
C25 C26 C27 119.3(4)
C21 C26 C27 122.2(4)
C28 C27 C32 119.2(5)
C28 C27 C26 121.9(4)
C32 C27 C26 118.8(4)
C29 C28 C27 119.5(5)
C29 C28 H28 120.2
C27 C28 H28 120.2
C28 C29 C30 122.6(5)
C28 C29 Br56 119.0(4)
C30 C29 Br56 118.4(4)
C31 C30 C29 117.2(5)
C31 C30 H30 121.4
C29 C30 H30 121.4
C30 C31 C32 122.1(5)
C30 C31 Br57 119.7(4)
C32 C31 Br57 118.0(4)
C31 C32 C27 119.4(5)
C31 C32 H32 120.3
C27 C32 H32 120.3
C38 C33 C34 118.1(5)
C38 C33 H33 121.0
C34 C33 H33 121.0
C33 C34 C35 122.5(5)
C33 C34 H34 118.7
C35 C34 H34 118.7
C36 C35 C34 117.5(4)
C36 C35 C40B 122.3(5)
C34 C35 C40B 120.2(5)
C36 C35 C40A 122.3(5)
C34 C35 C40A 120.2(5)
C35 C36 C37 121.0(5)
C35 C36 H36 119.5
C37 C36 H36 119.5
C38 C37 C36 119.4(4)
C38 C37 H37 120.3
C36 C37 H37 120.3
C33 C38 C37 121.4(4)
C33 C38 N1 119.4(4)
C37 C38 N1 119.2(4)
C41A C40A C43A 110.8(8)
C41A C40A C35 110.7(6)
C43A C40A C35 113.6(5)
C41A C40A C42A 107.1(5)
C43A C40A C42A 107.8(7)
C35 C40A C42A 106.5(5)
C40A C41A H41A 109.5
C40A C41A H41B 109.5
H41A C41A H41B 109.5
C40A C41A H41C 109.5
H41A C41A H41C 109.5
H41B C41A H41C 109.5
C40A C42A H42A 109.5
C40A C42A H42B 109.5
H42A C42A H42B 109.5
C40A C42A H42C 109.5
H42A C42A H42C 109.5
H42B C42A H42C 109.5
C40A C43A H43A 109.5
C40A C43A H43B 109.5
H43A C43A H43B 109.5
C40A C43A H43C 109.5
H43A C43A H43C 109.5
H43B C43A H43C 109.5
C41B C40B C35 117.7(11)
C41B C40B C43B 106.2(12)
C35 C40B C43B 105.1(10)
C41B C40B C42B 111.4(13)
C35 C40B C42B 110.9(10)
C43B C40B C42B 104.3(13)
C40B C41B H41D 109.5
C40B C41B H41E 109.5
H41D C41B H41E 109.5
C40B C41B H41F 109.5
H41D C41B H41F 109.5
H41E C41B H41F 109.5
C40B C42B H42D 109.5
C40B C42B H42E 109.5
H42D C42B H42E 109.5
C40B C42B H42F 109.5
H42D C42B H42F 109.5
H42E C42B H42F 109.5
C40B C43B H43D 109.5
C40B C43B H43E 109.5
H43D C43B H43E 109.5
C40B C43B H43F 109.5
H43D C43B H43F 109.5
H43E C43B H43F 109.5
C45 C44 C49 120.1(5)
C45 C44 H44 120.0
C49 C44 H44 120.0
C46 C45 C44 122.1(5)
C46 C45 H45 118.9
C44 C45 H45 118.9
C45 C46 C47 116.9(5)
C45 C46 C50 123.6(4)
C47 C46 C50 119.5(5)
C48 C47 C46 122.0(5)
C48 C47 H47 119.0
C46 C47 H47 119.0
C47 C48 C49 120.6(5)
C47 C48 H48 119.7
C49 C48 H48 119.7
C48 C49 C44 118.2(4)
C48 C49 N5 121.1(4)
C44 C49 N5 120.6(4)
C51 C50 C53 109.4(5)
C51 C50 C46 111.6(5)
C53 C50 C46 109.8(4)
C51 C50 C52 108.2(4)
C53 C50 C52 108.4(5)
C46 C50 C52 109.3(4)
C50 C51 H51A 109.5
C50 C51 H51B 109.5
H51A C51 H51B 109.5
C50 C51 H51C 109.5
H51A C51 H51C 109.5
H51B C51 H51C 109.5
C50 C52 H52A 109.5
C50 C52 H52B 109.5
H52A C52 H52B 109.5
C50 C52 H52C 109.5
H52A C52 H52C 109.5
H52B C52 H52C 109.5
C50 C53 H53A 109.5
C50 C53 H53B 109.5
H53A C53 H53B 109.5
C50 C53 H53C 109.5
H53A C53 H53C 109.5
H53B C53 H53C 109.5
C3S O1S C2S 118.2(14)
C2S C1S H1S1 109.5
C2S C1S H1S2 109.5
H1S1 C1S H1S2 109.5
C2S C1S H1S3 109.5
H1S1 C1S H1S3 109.5
H1S2 C1S H1S3 109.5
O1S C2S C1S 115.3(12)
O1S C2S H2S1 108.5
C1S C2S H2S1 108.5
O1S C2S H2S2 108.5
C1S C2S H2S2 108.5
H2S1 C2S H2S2 107.5
O1S C3S C4S 114.3(13)
O1S C3S H3S1 108.7
C4S C3S H3S1 108.7
O1S C3S H3S2 108.7
C4S C3S H3S2 108.7
H3S1 C3S H3S2 107.6
C3S C4S H4S1 109.5
C3S C4S H4S2 109.5
H4S1 C4S H4S2 109.5
C3S C4S H4S3 109.5
H4S1 C4S H4S3 109.5
H4S2 C4S H4S3 109.5

loop_
_geom_bond_atom_site_label_1
_geom_bond_atom_site_label_2
_geom_bond_distance
N1 C2 1.366(6)
N1 C8 1.393(6)
N1 C38 1.438(6)
C2 C3 1.395(6)
C2 C21 1.469(6)
C3 C4 1.389(7)
C3 H3 0.95
C4 N5 1.355(6)
C4 C8 1.436(7)
N5 C49 1.411(6)
N5 C6A 1.489(6)
N5 C6B 1.489(6)
C7 C8 1.310(7)
C7 C6B 1.509(6)
C7 C6A 1.509(6)
C7 H7 0.95
Br54 C10A 1.891(5)
Br55 C12A 1.891(5)
C6A C9A 1.503(7)
C6A C20A 1.576(7)
C9A C10A 1.368(9)
C9A C14A 1.411(9)
C10A C11A 1.387(10)
C11A C12A 1.377(8)
C11A H11A 0.95
C12A C13A 1.388(9)
C13A C14A 1.393(8)
C13A H13A 0.95
C14A C15A 1.455(8)
C15A C16A 1.387(11)
C15A C20A 1.412(8)
C16A C17A 1.385(10)
C16A H16A 0.95
C17A C18A 1.384(9)
C17A H17A 0.95
C18A C19A 1.391(8)
C18A H18A 0.95
C19A C20A 1.366(8)
C19A H19A 0.95
Br64 C10B 1.886(10)
Br65 C12B 1.881(11)
C6B C9B 1.483(11)
C6B C20B 1.583(11)
C9B C10B 1.368(13)
C9B C14B 1.394(12)
C10B C11B 1.371(13)
C11B C12B 1.384(12)
C11B H11B 0.95
C12B C13B 1.392(13)
C13B C14B 1.386(12)
C13B H13B 0.95
C14B C15B 1.451(12)
C15B C16B 1.387(14)
C15B C20B 1.415(12)
C16B C17B 1.385(14)
C16B H16B 0.95
C17B C18B 1.384(13)
C17B H17B 0.95
C18B C19B 1.390(13)
C18B H18B 0.95
C19B C20B 1.365(12)
C19B H19B 0.95
C21 C22 1.399(7)
C21 C26 1.413(7)
C22 C23 1.376(7)
C22 H22 0.95
C23 C24 1.389(8)
C23 H23 0.95
C24 C25 1.375(8)
C24 H24 0.95
C25 C26 1.384(7)
C25 H25 0.95
C26 C27 1.491(7)
C27 C28 1.384(7)
C27 C32 1.405(7)
C28 C29 1.376(7)
C28 H28 0.95
C29 C30 1.388(8)
C29 Br56 1.908(5)
C30 C31 1.380(7)
C30 H30 0.95
C31 C32 1.383(7)
C31 Br57 1.908(5)
C32 H32 0.95
C33 C38 1.376(7)
C33 C34 1.388(7)
C33 H33 0.95
C34 C35 1.393(8)
C34 H34 0.95
C35 C36 1.390(7)
C35 C40B 1.522(7)
C35 C40A 1.522(7)
C36 C37 1.391(7)
C36 H36 0.95
C37 C38 1.381(7)
C37 H37 0.95
C40A C41A 1.493(10)
C40A C43A 1.513(10)
C40A C42A 1.572(9)
C41A H41A 0.98
C41A H41B 0.98
C41A H41C 0.98
C42A H42A 0.98
C42A H42B 0.98
C42A H42C 0.98
C43A H43A 0.98
C43A H43B 0.98
C43A H43C 0.98
C40B C41B 1.482(12)
C40B C43B 1.546(13)
C40B C42B 1.561(12)
C41B H41D 0.98
C41B H41E 0.98
C41B H41F 0.98
C42B H42D 0.98
C42B H42E 0.98
C42B H42F 0.98
C43B H43D 0.98
C43B H43E 0.98
C43B H43F 0.98
C44 C45 1.386(7)
C44 C49 1.397(7)
C44 H44 0.95
C45 C46 1.376(8)
C45 H45 0.95
C46 C47 1.390(7)
C46 C50 1.535(7)
C47 C48 1.378(7)
C47 H47 0.95
C48 C49 1.380(7)
C48 H48 0.95
C50 C51 1.524(8)
C50 C53 1.534(8)
C50 C52 1.538(8)
C51 H51A 0.98
C51 H51B 0.98
C51 H51C 0.98
C52 H52A 0.98
C52 H52B 0.98
C52 H52C 0.98
C53 H53A 0.98
C53 H53B 0.98
C53 H53C 0.98
O1S C3S 1.459(18)
O1S C2S 1.482(18)
C1S C2S 1.58(2)
C1S H1S1 0.98
C1S H1S2 0.98
C1S H1S3 0.98
C2S H2S1 0.99
C2S H2S2 0.99
C3S C4S 1.547(15)
C3S H3S1 0.99
C3S H3S2 0.99
C4S H4S1 0.98
C4S H4S2 0.98
C4S H4S3 0.98

loop_
_geom_torsion_atom_site_label_1
_geom_torsion_atom_site_label_2
_geom_torsion_atom_site_label_3
_geom_torsion_atom_site_label_4
_geom_torsion
C8 N1 C2 C3 0.3(5)
C38 N1 C2 C3 -164.7(5)
C8 N1 C2 C21 -178.9(4)
C38 N1 C2 C21 16.2(7)
N1 C2 C3 C4 0.3(6)
C21 C2 C3 C4 179.4(5)
C2 C3 C4 N5 -178.4(7)
C2 C3 C4 C8 -0.7(6)
C3 C4 N5 C49 -1.5(11)
C8 C4 N5 C49 -179.2(5)
C3 C4 N5 C6A 178.9(7)
C8 C4 N5 C6A 1.2(5)
C3 C4 N5 C6B 178.9(7)
C8 C4 N5 C6B 1.2(5)
C6B C7 C8 N1 179.7(6)
C6A C7 C8 N1 179.7(6)
C6B C7 C8 C4 -0.5(6)
C6A C7 C8 C4 -0.5(6)
C2 N1 C8 C7 179.2(7)
C38 N1 C8 C7 -14.6(10)
C2 N1 C8 C4 -0.7(5)
C38 N1 C8 C4 165.5(4)
N5 C4 C8 C7 -0.5(6)
C3 C4 C8 C7 -179.0(5)
N5 C4 C8 N1 179.4(4)
C3 C4 C8 N1 0.9(6)
C4 N5 C6A C9A -126.4(5)
C49 N5 C6A C9A 54.1(7)
C4 N5 C6A C7 -1.5(5)
C49 N5 C6A C7 179.0(4)
C4 N5 C6A C20A 114.2(4)
C49 N5 C6A C20A -65.3(6)
C8 C7 C6A N5 1.2(6)
C8 C7 C6A C9A 130.5(5)
C8 C7 C6A C20A -118.5(5)
N5 C6A C9A C10A 53.2(7)
C7 C6A C9A C10A -67.8(7)
C20A C6A C9A C10A 178.0(5)
N5 C6A C9A C14A -133.0(4)
C7 C6A C9A C14A 106.0(5)
C20A C6A C9A C14A -8.2(5)
C14A C9A C10A C11A 2.2(8)
C6A C9A C10A C11A 175.5(5)
C14A C9A C10A Br54 -176.5(4)
C6A C9A C10A Br54 -3.2(8)
C9A C10A C11A C12A -2.3(8)
Br54 C10A C11A C12A 176.4(4)
C10A C11A C12A C13A 0.6(8)
C10A C11A C12A Br55 -177.8(4)
C11A C12A C13A C14A 1.1(8)
Br55 C12A C13A C14A 179.5(3)
C12A C13A C14A C9A -1.2(7)
C12A C13A C14A C15A 178.6(5)
C10A C9A C14A C13A -0.4(7)
C6A C9A C14A C13A -174.9(4)
C10A C9A C14A C15A 179.8(5)
C6A C9A C14A C15A 5.3(6)
C13A C14A C15A C16A 0.2(9)
C9A C14A C15A C16A 179.9(6)
C13A C14A C15A C20A -179.3(5)
C9A C14A C15A C20A 0.4(6)
C20A C15A C16A C17A 1.2(8)
C14A C15A C16A C17A -178.2(5)
C15A C16A C17A C18A -0.8(9)
C16A C17A C18A C19A -0.4(9)
C17A C18A C19A C20A 1.2(8)
C18A C19A C20A C15A -0.8(8)
C18A C19A C20A C6A -174.9(5)
C16A C15A C20A C19A -0.4(8)
C14A C15A C20A C19A 179.1(5)
C16A C15A C20A C6A 174.8(4)
C14A C15A C20A C6A -5.7(5)
N5 C6A C20A C19A -48.2(6)
C9A C6A C20A C19A -176.9(5)
C7 C6A C20A C19A 65.6(6)
N5 C6A C20A C15A 137.0(4)
C9A C6A C20A C15A 8.3(5)
C7 C6A C20A C15A -109.2(4)
C4 N5 C6B C9B 130.9(7)
C49 N5 C6B C9B -48.6(9)
C4 N5 C6B C7 -1.5(5)
C49 N5 C6B C7 179.0(4)
C4 N5 C6B C20B -107.4(6)
C49 N5 C6B C20B 73.1(7)
C8 C7 C6B C9B -138.9(7)
C8 C7 C6B N5 1.2(6)
C8 C7 C6B C20B 114.3(7)
N5 C6B C9B C10B -54.8(6)
C7 C6B C9B C10B 74.3(5)
C20B C6B C9B C10B 180.00(11)
N5 C6B C9B C14B 125.2(6)
C7 C6B C9B C14B -105.7(5)
C20B C6B C9B C14B 0.00(11)
C14B C9B C10B C11B 0.0(2)
C6B C9B C10B C11B 180.00(10)
C14B C9B C10B Br64 180.00(11)
C6B C9B C10B Br64 0.00(15)
C9B C10B C11B C12B 0.00(18)
Br64 C10B C11B C12B 180.00(10)
C10B C11B C12B C13B 0.0(2)
C10B C11B C12B Br65 180.00(9)
C11B C12B C13B C14B 0.0(2)
Br65 C12B C13B C14B 180.00(9)
C12B C13B C14B C9B 0.00(17)
C12B C13B C14B C15B 180.00(14)
C10B C9B C14B C13B 0.0(2)
C6B C9B C14B C13B 180.00(10)
C10B C9B C14B C15B 180.00(13)
C6B C9B C14B C15B 0.00(14)
C13B C14B C15B C16B 0.0(3)
C9B C14B C15B C16B 180.00(14)
C13B C14B C15B C20B 180.00(14)
C9B C14B C15B C20B 0.00(15)
C20B C15B C16B C17B 0.00(18)
C14B C15B C16B C17B 180.00(13)
C15B C16B C17B C18B 0.00(19)
C16B C17B C18B C19B 0.0(2)
C17B C18B C19B C20B 0.00(19)
C18B C19B C20B C15B 0.00(19)
C18B C19B C20B C6B 180.00(10)
C16B C15B C20B C19B 0.00(19)
C14B C15B C20B C19B 180.00(12)
C16B C15B C20B C6B 180.00(10)
C14B C15B C20B C6B 0.00(13)
C9B C6B C20B C19B 180.00(13)
N5 C6B C20B C19B 44.1(4)
C7 C6B C20B C19B -64.5(4)
C9B C6B C20B C15B 0.00(11)
N5 C6B C20B C15B -135.9(4)
C7 C6B C20B C15B 115.5(4)
N1 C2 C21 C22 -128.9(5)
C3 C2 C21 C22 52.1(7)
N1 C2 C21 C26 48.7(7)
C3 C2 C21 C26 -130.3(5)
C26 C21 C22 C23 -2.3(8)
C2 C21 C22 C23 175.3(5)
C21 C22 C23 C24 0.1(9)
C22 C23 C24 C25 1.3(9)
C23 C24 C25 C26 -0.4(9)
C24 C25 C26 C21 -1.8(8)
C24 C25 C26 C27 174.1(5)
C22 C21 C26 C25 3.2(7)
C2 C21 C26 C25 -174.4(5)
C22 C21 C26 C27 -172.7(5)
C2 C21 C26 C27 9.7(7)
C25 C26 C27 C28 56.4(7)
C21 C26 C27 C28 -127.8(5)
C25 C26 C27 C32 -120.6(5)
C21 C26 C27 C32 55.2(7)
C32 C27 C28 C29 -0.3(7)
C26 C27 C28 C29 -177.3(4)
C27 C28 C29 C30 1.5(7)
C27 C28 C29 Br56 -176.6(3)
C28 C29 C30 C31 -1.4(7)
Br56 C29 C30 C31 176.7(4)
C29 C30 C31 C32 0.0(7)
C29 C30 C31 Br57 174.8(4)
C30 C31 C32 C27 1.2(7)
Br57 C31 C32 C27 -173.8(3)
C28 C27 C32 C31 -1.0(7)
C26 C27 C32 C31 176.1(4)
C38 C33 C34 C35 -1.4(9)
C33 C34 C35 C36 -0.2(8)
C33 C34 C35 C40B 177.9(5)
C33 C34 C35 C40A 177.9(5)
C34 C35 C36 C37 1.9(7)
C40B C35 C36 C37 -176.2(5)
C40A C35 C36 C37 -176.2(5)
C35 C36 C37 C38 -1.9(7)
C34 C33 C38 C37 1.5(8)
C34 C33 C38 N1 -179.0(5)
C36 C37 C38 C33 0.2(7)
C36 C37 C38 N1 -179.4(4)
C2 N1 C38 C33 40.7(7)
C8 N1 C38 C33 -122.2(5)
C2 N1 C38 C37 -139.8(5)
C8 N1 C38 C37 57.3(6)
C36 C35 C40A C41A -139.7(6)
C34 C35 C40A C41A 42.2(8)
C36 C35 C40A C43A -14.3(10)
C34 C35 C40A C43A 167.6(9)
C36 C35 C40A C42A 104.2(6)
C34 C35 C40A C42A -73.9(7)
C36 C35 C40B C41B -171.5(16)
C34 C35 C40B C41B 10.5(17)
C36 C35 C40B C43B -53.6(14)
C34 C35 C40B C43B 128.3(14)
C36 C35 C40B C42B 58.6(16)
C34 C35 C40B C42B -119.5(16)
C49 C44 C45 C46 0.6(8)
C44 C45 C46 C47 -1.8(8)
C44 C45 C46 C50 -179.8(5)
C45 C46 C47 C48 1.4(8)
C50 C46 C47 C48 179.5(5)
C46 C47 C48 C49 0.2(9)
C47 C48 C49 C44 -1.5(8)
C47 C48 C49 N5 -179.8(5)
C45 C44 C49 C48 1.1(8)
C45 C44 C49 N5 179.5(5)
C4 N5 C49 C48 3.1(8)
C6A N5 C49 C48 -177.5(5)
C6B N5 C49 C48 -177.5(5)
C4 N5 C49 C44 -175.3(5)
C6A N5 C49 C44 4.2(7)
C6B N5 C49 C44 4.2(7)
C45 C46 C50 C51 5.7(7)
C47 C46 C50 C51 -172.2(5)
C45 C46 C50 C53 127.3(6)
C47 C46 C50 C53 -50.7(7)
C45 C46 C50 C52 -113.9(6)
C47 C46 C50 C52 68.1(6)
C3S O1S C2S C1S -63.2(19)
C2S O1S C3S C4S -170.1(14)
